data_7237846
loop_
_publ_author_name
'Ptak, Maciej'
'Collings, Ines E.'
'Svane, Katrine L.'
'Sieradzki, Adam'
'Paraguassu, Waldeci'
'M\;aczka, Miros\/law'

_publ_section_title
;
 Pressure-enhanced ferroelectric polarisation in a polar perovskite-like
 [C2H5NH3]Na0.5Cr0.5(HCOO)3 metal--organic framework
;
_journal_issue 28
_journal_name_full 'Journal of Materials Chemistry C'
_journal_page_first 8660
_journal_paper_doi 10.1039/C9TC01924C
_journal_volume 7
_journal_year 2019
_chemical_formula_moiety 'C6 H6 Cr Na O12, 2(C2 H8 N)'
_chemical_formula_sum 'C10 H22 Cr N2 Na O12'
_chemical_formula_weight 437.28
_space_group_crystal_system monoclinic
_space_group_IT_number 7
_space_group_name_Hall 'P -2yac'
_space_group_name_H-M_alt 'P 1 n 1'
_atom_sites_solution_hydrogens geom
_audit_creation_method SHELXL-2016/6
_audit_update_record
;
2019-02-11 deposited with the CCDC.	2019-06-20 downloaded from the CCDC.
;
_cell_angle_alpha 90
_cell_angle_beta 90.525(6)
_cell_angle_gamma 90
_cell_formula_units_Z 2
_cell_length_a 7.9904(2)
_cell_length_b 8.6379(2)
_cell_length_c 11.532(3)
_cell_measurement_reflns_used 521
_cell_measurement_temperature 293(2)
_cell_measurement_theta_max 17.5270
_cell_measurement_theta_min 2.2630
_cell_volume 795.9(2)
_computing_cell_refinement 'CrysAlisPro (Agilent Technologies, 2013)'
_computing_data_reduction 'CrysAlisPro (Agilent Technologies, 2013)'
_computing_molecular_graphics 'SHELXLE-2011 (Huebschle, 2011)'
_computing_structure_refinement 'SHELXL-2016/6 (Sheldrick, 2016)'
_computing_structure_solution 'SHELXT 2014/5 (Sheldrick, 2014)'
_diffrn_ambient_pressure '3.40 GPa'
_diffrn_ambient_temperature 293(2)
_diffrn_detector_area_resol_mean 7
_diffrn_measured_fraction_theta_full 0.448
_diffrn_measured_fraction_theta_max 0.263
_diffrn_measurement_device_type 'ID15B beamline, ESRF'
_diffrn_measurement_method 'omega scans'
_diffrn_radiation_type synchrotron
_diffrn_radiation_wavelength 0.41134
_diffrn_reflns_av_R_equivalents 0.0290
_diffrn_reflns_av_unetI/netI 0.0525
_diffrn_reflns_Laue_measured_fraction_full 0.448
_diffrn_reflns_Laue_measured_fraction_max 0.263
_diffrn_reflns_limit_h_max 14
_diffrn_reflns_limit_h_min -14
_diffrn_reflns_limit_k_max 15
_diffrn_reflns_limit_k_min -15
_diffrn_reflns_limit_l_max 6
_diffrn_reflns_limit_l_min -6
_diffrn_reflns_number 2926
_diffrn_reflns_point_group_measured_fraction_full 0.421
_diffrn_reflns_point_group_measured_fraction_max 0.220
_diffrn_reflns_theta_full 14.288
_diffrn_reflns_theta_max 21.703
_diffrn_reflns_theta_min 2.009
_diffrn_source synchrotron
_exptl_absorpt_coefficient_mu 0.194
_exptl_absorpt_correction_T_max 1.00000
_exptl_absorpt_correction_T_min 0.33185
_exptl_absorpt_correction_type multi-scan
_exptl_absorpt_process_details
;
CrysAlisPro 1.171.39.46 (Rigaku Oxford Diffraction, 2018)
Empirical absorption correction using spherical harmonics,
 implemented in SCALE3 ABSPACK scaling algorithm.
;
_exptl_crystal_colour 'dark blue'
_exptl_crystal_density_diffrn 1.825
_exptl_crystal_description block
_exptl_crystal_F_000 454
_exptl_crystal_size_max 0.060
_exptl_crystal_size_mid 0.050
_exptl_crystal_size_min 0.030
_refine_diff_density_max 0.340
_refine_diff_density_min -0.354
_refine_diff_density_rms 0.055
_refine_ls_abs_structure_details
;
 Flack x determined using 434 quotients [(I+)-(I-)]/[(I+)+(I-)]
 (Parsons, Flack and Wagner, Acta Cryst. B69 (2013) 249-259).
;
_refine_ls_abs_structure_Flack 0.94(10)
_refine_ls_extinction_method none
_refine_ls_goodness_of_fit_ref 1.081
_refine_ls_hydrogen_treatment constr
_refine_ls_matrix_type full
_refine_ls_number_parameters 229
_refine_ls_number_reflns 2134
_refine_ls_number_restraints 16
_refine_ls_restrained_S_all 1.078
_refine_ls_R_factor_all 0.0842
_refine_ls_R_factor_gt 0.0573
_refine_ls_shift/su_max 0.000
_refine_ls_shift/su_mean 0.000
_refine_ls_structure_factor_coef Fsqd
_refine_ls_weighting_details 'w=1/[\s^2^(Fo^2^)+(0.0679P)^2^+0.3712P] where P=(Fo^2^+2Fc^2^)/3'
_refine_ls_weighting_scheme calc
_refine_ls_wR_factor_gt 0.1368
_refine_ls_wR_factor_ref 0.1693
_reflns_Friedel_coverage 0.671
_reflns_Friedel_fraction_full 0.394
_reflns_Friedel_fraction_max 0.177
_reflns_number_gt 1355
_reflns_number_total 2134
_reflns_threshold_expression 'I > 2\s(I)'
_cod_data_source_file c9tc01924c2.cif
_cod_data_source_block EtaNaCrF_c1_p08
_cod_original_sg_symbol_H-M 'P n'
_cod_database_code 7237846
_shelx_shelxl_version_number 2016/6
_shelx_space_group_comment
;
The symmetry employed for this shelxl refinement is uniquely defined
by the following loop, which should always be used as a source of
symmetry information in preference to the above space-group names.
They are only intended as comments.
;

loop_
_space_group_symop_operation_xyz
'x, y, z'
'x+1/2, -y, z+1/2'

loop_
_atom_site_label
_atom_site_type_symbol
_atom_site_fract_x
_atom_site_fract_y
_atom_site_fract_z
_atom_site_U_iso_or_equiv
_atom_site_adp_type
_atom_site_occupancy
_atom_site_site_symmetry_order
_atom_site_calc_flag
_atom_site_refinement_flags_posn
_atom_site_refinement_flags_adp
Cr1 Cr 0.58257(16) 0.78632(17) 0.5015(2) 0.0363(15) Uani 1 1 d . .
Na1 Na 0.0792(7) 0.2859(4) 0.5020(13) 0.044(4) Uani 1 1 d . .
C1 C 0.8612(13) 0.5757(13) 0.529(3) 0.057(13) Uani 1 1 d . U
H1 H 0.818680 0.531124 0.461872 0.069 Uiso 1 1 calc R U
C2 C 0.6480(16) 0.7552(15) 0.257(3) 0.051(9) Uani 1 1 d . U
H2 H 0.536236 0.725793 0.251220 0.061 Uiso 1 1 calc R U
C3 C 0.3541(12) 0.5293(12) 0.470(2) 0.060(13) Uani 1 1 d . U
H3 H 0.286470 0.580835 0.522777 0.072 Uiso 1 1 calc R U
C4 C 0.5142(17) 0.7515(17) 0.742(3) 0.050(10) Uani 1 1 d . U
H4 H 0.628445 0.768937 0.750746 0.060 Uiso 1 1 calc R U
C5 C 0.7916(12) 1.0599(11) 0.526(2) 0.057(11) Uani 1 1 d . U
H5 H 0.852642 1.021119 0.463722 0.069 Uiso 1 1 calc R U
C6 C 0.3076(11) 0.9991(11) 0.473(2) 0.052(12) Uani 1 1 d . U
H6 H 0.356039 1.048714 0.536173 0.062 Uiso 1 1 calc R U
O1 O 0.7839(8) 0.6924(8) 0.5733(17) 0.051(9) Uani 1 1 d . U
O2 O 0.9894(8) 0.5206(9) 0.5734(19) 0.066(10) Uani 1 1 d . U
O3 O 0.7075(10) 0.8018(9) 0.359(2) 0.054(8) Uani 1 1 d . U
O4 O 0.7294(11) 0.7498(15) 0.176(2) 0.069(9) Uani 1 1 d . U
O5 O 0.4990(7) 0.5847(8) 0.4481(16) 0.047(9) Uani 1 1 d . U
O6 O 0.3024(11) 0.4135(10) 0.425(2) 0.065(2) Uiso 1 1 d . .
O7 O 0.4574(10) 0.7651(12) 0.648(2) 0.056(10) Uani 1 1 d . U
O8 O 0.4322(10) 0.7143(12) 0.835(2) 0.068(10) Uani 1 1 d . U
O9 O 0.6608(8) 0.9873(8) 0.5581(17) 0.049(10) Uani 1 1 d . U
O10 O 0.8394(10) 1.1794(9) 0.5736(19) 0.067(11) Uani 1 1 d . U
O11 O 0.3851(9) 0.8848(8) 0.4308(17) 0.0486(17) Uiso 1 1 d . .
O12 O 0.1739(9) 1.0501(8) 0.4362(17) 0.056(10) Uani 1 1 d . U
C7 C 0.1200(16) 0.7100(13) 0.281(3) 0.072(17) Uani 1 1 d . .
H7A H 0.240970 0.718983 0.284291 0.086 Uiso 1 1 calc R U
H7B H 0.084261 0.671106 0.356143 0.086 Uiso 1 1 calc R U
C8 C 0.077(2) 0.5985(16) 0.195(3) 0.067(19) Uani 1 1 d . .
H8A H 0.153370 0.513215 0.199211 0.100 Uiso 1 1 calc R U
H8B H 0.082046 0.645464 0.119858 0.100 Uiso 1 1 calc R U
H8C H -0.035074 0.561810 0.208383 0.100 Uiso 1 1 calc R U
C9 C 0.0255(13) 0.7892(12) 0.795(3) 0.051(15) Uani 1 1 d . .
H9A H 0.057878 0.833418 0.868712 0.062 Uiso 1 1 calc R U
H9B H -0.095313 0.778113 0.793056 0.062 Uiso 1 1 calc R U
C10 C 0.0792(18) 0.8959(14) 0.698(3) 0.055(16) Uani 1 1 d . .
H10A H 0.061642 0.845493 0.624350 0.083 Uiso 1 1 calc R U
H10B H 0.195667 0.920607 0.707003 0.083 Uiso 1 1 calc R U
H10C H 0.014286 0.989383 0.700123 0.083 Uiso 1 1 calc R U
N1 N 0.0514(12) 0.8607(13) 0.266(3) 0.053(12) Uani 1 1 d . .
H1A H 0.091587 0.923804 0.320257 0.079 Uiso 1 1 calc R U
H1B H -0.059598 0.856135 0.270907 0.079 Uiso 1 1 calc R U
H1C H 0.079159 0.896505 0.196116 0.079 Uiso 1 1 calc R U
N2 N 0.1035(12) 0.6379(13) 0.781(3) 0.062(13) Uani 1 1 d . .
H2A H 0.214295 0.648140 0.783783 0.094 Uiso 1 1 calc R U
H2B H 0.073125 0.597330 0.713116 0.094 Uiso 1 1 calc R U
H2C H 0.070726 0.575746 0.838079 0.094 Uiso 1 1 calc R U

loop_
_atom_site_aniso_label
_atom_site_aniso_U_11
_atom_site_aniso_U_22
_atom_site_aniso_U_33
_atom_site_aniso_U_23
_atom_site_aniso_U_13
_atom_site_aniso_U_12
Cr1 0.0350(5) 0.0458(7) 0.028(5) -0.0045(11) 0.0012(9) -0.0001(6)
Na1 0.0370(13) 0.0406(14) 0.053(12) -0.005(3) -0.002(2) -0.0010(13)
C1 0.048(5) 0.053(5) 0.07(4) -0.002(8) -0.010(8) 0.004(4)
C2 0.040(5) 0.049(5) 0.06(3) 0.002(10) -0.007(8) -0.001(5)
C3 0.043(4) 0.045(4) 0.09(4) 0.003(8) -0.001(8) -0.011(4)
C4 0.040(5) 0.055(5) 0.06(3) 0.006(11) -0.001(9) 0.001(6)
C5 0.040(4) 0.046(5) 0.09(4) -0.007(7) 0.013(7) -0.006(4)
C6 0.038(4) 0.048(5) 0.07(4) -0.009(8) 0.001(7) 0.008(4)
O1 0.037(3) 0.054(4) 0.06(3) -0.013(5) -0.007(5) 0.007(2)
O2 0.045(4) 0.058(4) 0.09(3) -0.007(7) -0.015(6) 0.013(3)
O3 0.043(4) 0.057(4) 0.06(3) -0.009(7) 0.011(7) -0.008(3)
O4 0.050(5) 0.090(6) 0.07(3) -0.012(10) 0.006(9) -0.005(4)
O5 0.036(3) 0.050(3) 0.06(3) -0.004(5) 0.001(5) -0.006(2)
O7 0.040(4) 0.066(5) 0.06(3) 0.011(8) 0.000(8) 0.005(3)
O8 0.045(4) 0.100(7) 0.06(3) 0.002(9) 0.008(8) -0.011(4)
O9 0.047(3) 0.053(4) 0.05(3) -0.010(6) 0.016(6) -0.008(3)
O10 0.062(4) 0.059(4) 0.08(3) -0.024(7) 0.020(7) -0.017(3)
O12 0.054(4) 0.053(4) 0.06(3) -0.010(6) -0.004(6) 0.012(3)
C7 0.059(6) 0.056(6) 0.10(6) -0.008(10) -0.010(11) -0.004(5)
C8 0.087(9) 0.060(7) 0.05(6) -0.012(12) 0.003(14) -0.011(6)
C9 0.050(5) 0.061(6) 0.04(5) -0.006(9) -0.008(9) -0.002(4)
C10 0.074(7) 0.056(6) 0.04(5) 0.001(10) 0.004(12) 0.002(5)
N1 0.054(5) 0.065(6) 0.04(4) 0.004(8) 0.003(8) -0.012(4)
N2 0.047(4) 0.071(6) 0.07(4) 0.016(10) 0.001(7) -0.009(4)

loop_
_atom_type_symbol
_atom_type_description
_atom_type_scat_dispersion_real
_atom_type_scat_dispersion_imag
_atom_type_scat_source
C C -0.0001 0.0005 'International Tables Vol C Tables 4.2.6.8 and 6.1.1.4'
H H 0.0000 0.0000 'International Tables Vol C Tables 4.2.6.8 and 6.1.1.4'
N N 0.0006 0.0010 'International Tables Vol C Tables 4.2.6.8 and 6.1.1.4'
O O 0.0018 0.0018 'International Tables Vol C Tables 4.2.6.8 and 6.1.1.4'
Na Na 0.0097 0.0079 'International Tables Vol C Tables 4.2.6.8 and 6.1.1.4'
Cr Cr 0.1612 0.2220 'International Tables Vol C Tables 4.2.6.8 and 6.1.1.4'

loop_
_geom_angle_atom_site_label_1
_geom_angle_atom_site_label_2
_geom_angle_atom_site_label_3
_geom_angle
_geom_angle_site_symmetry_1
_geom_angle_site_symmetry_3
O3 Cr1 O9 93.3(6) . .
O3 Cr1 O5 88.3(5) . .
O9 Cr1 O5 178.3(6) . .
O3 Cr1 O11 92.0(7) . .
O9 Cr1 O11 90.4(4) . .
O5 Cr1 O11 89.1(4) . .
O3 Cr1 O1 87.8(7) . .
O9 Cr1 O1 88.2(4) . .
O5 Cr1 O1 92.3(4) . .
O11 Cr1 O1 178.6(4) . .
O3 Cr1 O7 178.5(4) . .
O9 Cr1 O7 87.7(6) . .
O5 Cr1 O7 90.7(6) . .
O11 Cr1 O7 89.1(6) . .
O1 Cr1 O7 91.1(7) . .
O8 Na1 O6 94.1(9) 2_464 .
O8 Na1 O10 82.9(7) 2_464 1_445
O6 Na1 O10 174.2(5) . 1_445
O8 Na1 O12 83.5(7) 2_464 1_545
O6 Na1 O12 92.2(5) . 1_545
O10 Na1 O12 92.4(4) 1_445 1_545
O8 Na1 O2 98.4(6) 2_464 1_455
O6 Na1 O2 87.7(4) . 1_455
O10 Na1 O2 87.7(5) 1_445 1_455
O12 Na1 O2 178.1(10) 1_545 1_455
O8 Na1 O4 172.4(4) 2_464 2_465
O6 Na1 O4 90.0(7) . 2_465
O10 Na1 O4 93.6(9) 1_445 2_465
O12 Na1 O4 89.9(6) 1_545 2_465
O2 Na1 O4 88.2(7) 1_455 2_465
O8 Na1 C2 158.1(5) 2_464 2_465
O6 Na1 C2 107.4(7) . 2_465
O10 Na1 C2 75.3(8) 1_445 2_465
O12 Na1 C2 99.2(7) 1_545 2_465
O2 Na1 C2 79.0(7) 1_455 2_465
O4 Na1 C2 20.3(4) 2_465 2_465
O8 Na1 C5 71.7(6) 2_464 1_445
O6 Na1 C5 160.4(10) . 1_445
O10 Na1 C5 21.5(6) 1_445 1_445
O12 Na1 C5 73.2(3) 1_545 1_445
O2 Na1 C5 107.2(5) 1_455 1_445
O4 Na1 C5 102.8(7) 2_465 1_445
C2 Na1 C5 88.2(7) 2_465 1_445
O8 Na1 C4 22.4(5) 2_464 2_464
O6 Na1 C4 78.3(8) . 2_464
O10 Na1 C4 100.2(8) 1_445 2_464
O12 Na1 C4 68.7(7) 1_545 2_464
O2 Na1 C4 113.1(7) 1_455 2_464
O4 Na1 C4 154.8(6) 2_465 2_464
C2 Na1 C4 167.1(3) 2_465 2_464
C5 Na1 C4 84.1(7) 1_445 2_464
O8 Na1 C3 105.5(8) 2_464 .
O6 Na1 C3 19.7(6) . .
O10 Na1 C3 157.4(7) 1_445 .
O12 Na1 C3 109.2(5) 1_545 .
O2 Na1 C3 70.4(4) 1_455 .
O4 Na1 C3 80.3(6) 2_465 .
C2 Na1 C3 94.2(7) 2_465 .
C5 Na1 C3 176.2(6) 1_445 .
C4 Na1 C3 94.0(7) 2_464 .
O8 Na1 C1 78.3(6) 2_464 1_455
O6 Na1 C1 95.3(4) . 1_455
O10 Na1 C1 79.2(4) 1_445 1_455
O12 Na1 C1 160.7(8) 1_545 1_455
O2 Na1 C1 21.0(6) 1_455 1_455
O4 Na1 C1 107.8(8) 2_465 1_455
C2 Na1 C1 95.4(7) 2_465 1_455
C5 Na1 C1 94.9(3) 1_445 1_455
C4 Na1 C1 95.5(7) 2_464 1_455
C3 Na1 C1 82.0(3) . 1_455
O8 Na1 C6 102.1(8) 2_464 1_545
O6 Na1 C6 83.1(4) . 1_545
O10 Na1 C6 102.4(3) 1_445 1_545
O12 Na1 C6 20.1(5) 1_545 1_545
O2 Na1 C6 158.1(7) 1_455 1_545
O4 Na1 C6 72.0(7) 2_465 1_545
C2 Na1 C6 84.8(6) 2_465 1_545
C5 Na1 C6 86.7(3) 1_445 1_545
C4 Na1 C6 84.4(7) 2_464 1_545
C3 Na1 C6 96.4(3) . 1_545
C1 Na1 C6 178.4(4) 1_455 1_545
O2 C1 O1 123(2) . .
O2 C1 Na1 42.1(8) . 1_655
O1 C1 Na1 162(2) . 1_655
O2 C1 H1 118.7 . .
O1 C1 H1 118.7 . .
Na1 C1 H1 77.3 1_655 .
O4 C2 O3 122.2(15) . .
O4 C2 Na1 45.3(15) . 2_564
O3 C2 Na1 164.3(15) . 2_564
O4 C2 H2 118.9 . .
O3 C2 H2 118.9 . .
Na1 C2 H2 74.4 2_564 .
O6 C3 O5 122.4(19) . .
O6 C3 Na1 40.0(10) . .
O5 C3 Na1 158.5(8) . .
O6 C3 H3 118.8 . .
O5 C3 H3 118.8 . .
Na1 C3 H3 80.2 . .
O7 C4 O8 126.1(16) . .
O7 C4 Na1 167.1(16) . 2_565
O8 C4 Na1 41.3(14) . 2_565
O7 C4 H4 117.0 . .
O8 C4 H4 117.0 . .
Na1 C4 H4 75.7 2_565 .
O10 C5 O9 122.1(19) . .
O10 C5 Na1 42.9(8) . 1_665
O9 C5 Na1 164.9(16) . 1_665
O10 C5 H5 119.0 . .
O9 C5 H5 119.0 . .
Na1 C5 H5 76.1 1_665 .
O12 C6 O11 125(2) . .
O12 C6 Na1 40.3(8) . 1_565
O11 C6 Na1 163(2) . 1_565
O12 C6 H6 117.3 . .
O11 C6 H6 117.3 . .
Na1 C6 H6 77.7 1_565 .
C1 O1 Cr1 123.2(16) . .
C1 O2 Na1 116.9(13) . 1_655
C2 O3 Cr1 123.2(10) . .
C2 O4 Na1 114.4(14) . 2_564
C3 O5 Cr1 125.1(11) . .
C3 O6 Na1 120.3(16) . .
C4 O7 Cr1 127.0(13) . .
C4 O8 Na1 116.3(13) . 2_565
C5 O9 Cr1 126.7(12) . .
C5 O10 Na1 115.6(13) . 1_665
C6 O11 Cr1 125.1(16) . .
C6 O12 Na1 119.5(12) . 1_565
C8 C7 N1 116(2) . .
C8 C7 H7A 108.3 . .
N1 C7 H7A 108.3 . .
C8 C7 H7B 108.3 . .
N1 C7 H7B 108.3 . .
H7A C7 H7B 107.4 . .
C7 C8 H8A 109.5 . .
C7 C8 H8B 109.5 . .
H8A C8 H8B 109.5 . .
C7 C8 H8C 109.5 . .
H8A C8 H8C 109.5 . .
H8B C8 H8C 109.5 . .
N2 C9 C10 110(2) . .
N2 C9 H9A 109.6 . .
C10 C9 H9A 109.6 . .
N2 C9 H9B 109.6 . .
C10 C9 H9B 109.6 . .
H9A C9 H9B 108.2 . .
C9 C10 H10A 109.5 . .
C9 C10 H10B 109.5 . .
H10A C10 H10B 109.5 . .
C9 C10 H10C 109.5 . .
H10A C10 H10C 109.5 . .
H10B C10 H10C 109.5 . .
C7 N1 H1A 109.5 . .
C7 N1 H1B 109.5 . .
H1A N1 H1B 109.5 . .
C7 N1 H1C 109.5 . .
H1A N1 H1C 109.5 . .
H1B N1 H1C 109.5 . .
C9 N2 H2A 109.5 . .
C9 N2 H2B 109.5 . .
H2A N2 H2B 109.5 . .
C9 N2 H2C 109.5 . .
H2A N2 H2C 109.5 . .
H2B N2 H2C 109.5 . .

loop_
_geom_bond_atom_site_label_1
_geom_bond_atom_site_label_2
_geom_bond_distance
_geom_bond_site_symmetry_2
Cr1 O3 1.94(2) .
Cr1 O9 1.955(9) .
Cr1 O5 1.962(9) .
Cr1 O11 1.964(12) .
Cr1 O1 1.977(10) .
Cr1 O7 1.98(3) .
Na1 O8 2.25(3) 2_464
Na1 O6 2.282(14) .
Na1 O10 2.286(12) 1_445
Na1 O12 2.304(11) 1_545
Na1 O2 2.305(12) 1_455
Na1 O4 2.35(3) 2_465
Na1 C2 3.01(4) 2_465
Na1 C5 3.029(10) 1_445
Na1 C4 3.06(4) 2_464
Na1 C3 3.065(11) .
Na1 C1 3.067(12) 1_455
Na1 C6 3.098(10) 1_545
C1 O2 1.234(19) .
C1 O1 1.289(18) .
C1 H1 0.9300 .
C2 O4 1.14(4) .
C2 O3 1.32(4) .
C2 H2 0.9300 .
C3 O6 1.20(2) .
C3 O5 1.281(12) .
C3 H3 0.9300 .
C4 O7 1.18(5) .
C4 O8 1.30(4) .
C4 H4 0.9300 .
C5 O10 1.23(2) .
C5 O9 1.278(13) .
C5 H5 0.9300 .
C6 O12 1.226(17) .
C6 O11 1.263(16) .
C6 H6 0.9300 .
C7 C8 1.43(4) .
C7 N1 1.424(18) .
C7 H7A 0.9700 .
C7 H7B 0.9700 .
C8 H8A 0.9600 .
C8 H8B 0.9600 .
C8 H8C 0.9600 .
C9 N2 1.457(17) .
C9 C10 1.51(3) .
C9 H9A 0.9700 .
C9 H9B 0.9700 .
C10 H10A 0.9600 .
C10 H10B 0.9600 .
C10 H10C 0.9600 .
N1 H1A 0.8900 .
N1 H1B 0.8900 .
N1 H1C 0.8900 .
N2 H2A 0.8900 .
N2 H2B 0.8900 .
N2 H2C 0.8900 .
